data_7010520
loop_
_publ_author_name
'Farrar, David H.'
'Grachova, Elena V.'
'Lough, Alan'
'Patirana, Charles'
'Po\"e, Anthony J.'
'Tunik, Sergey P.'

_publ_section_title
;
 Ligand effects on the structures of Rh6(CO)15L clusters
;
_journal_issue 13
_journal_name_full 'Journal of the Chemical Society, Dalton Transactions'
_journal_page_first 2015
_journal_paper_doi 10.1039/b010109p
_journal_year 2001
_chemical_formula_sum 'C33 H12 F3 O15 P Rh6'
_chemical_formula_weight 1353.86
_chemical_name_common '4 Rh6(CO)15(P(4-FC6H4)3)'
_chemical_name_systematic
; 
? 
;
_space_group_IT_number 11
_symmetry_cell_setting monoclinic
_symmetry_space_group_name_Hall '-P 2yb'
_symmetry_space_group_name_H-M 'P 1 21/m 1'
_atom_sites_solution_hydrogens geom
_atom_sites_solution_primary direct
_atom_sites_solution_secondary difmap
_audit_creation_method SHELXL-97
_cell_angle_alpha 90.00
_cell_angle_beta 112.986(10)
_cell_angle_gamma 90.00
_cell_formula_units_Z 2
_cell_length_a 10.4639(16)
_cell_length_b 16.376(3)
_cell_length_c 11.9344(16)
_cell_measurement_reflns_used 54
_cell_measurement_temperature 173(2)
_cell_measurement_theta_max 11.00
_cell_measurement_theta_min 5.26
_cell_volume 1882.7(5)
_computing_cell_refinement 'Siemens XSCANS'
_computing_data_collection 'Siemens XSCANS'
_computing_data_reduction 'Siemens SHELXTL'
_computing_molecular_graphics 'Siemens SHELXTL'
_computing_publication_material 'Siemens SHELXTL'
_computing_structure_refinement 'SHELXL-97 (Sheldrick, 1997)'
_computing_structure_solution 'SHELXS-97 (Sheldrick, 1990)'
_diffrn_ambient_temperature 173(2)
_diffrn_measured_fraction_theta_full 0.996
_diffrn_measured_fraction_theta_max 0.996
_diffrn_measurement_device_type 'Siemens P4'
_diffrn_measurement_method '\w scans'
_diffrn_radiation_monochromator graphite
_diffrn_radiation_source 'fine-focus sealed tube'
_diffrn_radiation_type MoK\a
_diffrn_radiation_wavelength 0.71073
_diffrn_reflns_av_R_equivalents 0.0278
_diffrn_reflns_av_sigmaI/netI 0.0368
_diffrn_reflns_limit_h_max 13
_diffrn_reflns_limit_h_min 0
_diffrn_reflns_limit_k_max 20
_diffrn_reflns_limit_k_min 0
_diffrn_reflns_limit_l_max 14
_diffrn_reflns_limit_l_min -15
_diffrn_reflns_number 4453
_diffrn_reflns_theta_full 27.00
_diffrn_reflns_theta_max 27.00
_diffrn_reflns_theta_min 2.11
_diffrn_standards_decay_% 'less than 1.0'
_diffrn_standards_interval_count 97
_diffrn_standards_number 3
_exptl_absorpt_coefficient_mu 2.696
_exptl_absorpt_correction_T_max 0.819
_exptl_absorpt_correction_T_min 0.638
_exptl_absorpt_correction_type psi-scan
_exptl_absorpt_process_details SHELXTL
_exptl_crystal_colour 'dark red'
_exptl_crystal_density_diffrn 2.388
_exptl_crystal_density_meas ?
_exptl_crystal_density_method .
_exptl_crystal_description block
_exptl_crystal_F_000 1284
_exptl_crystal_size_max 0.25
_exptl_crystal_size_mid 0.15
_exptl_crystal_size_min 0.08
_refine_diff_density_max 0.843
_refine_diff_density_min -0.905
_refine_diff_density_rms 0.145
_refine_ls_extinction_method none
_refine_ls_goodness_of_fit_ref 1.148
_refine_ls_hydrogen_treatment mixed
_refine_ls_matrix_type full
_refine_ls_number_parameters 280
_refine_ls_number_reflns 4231
_refine_ls_number_restraints 0
_refine_ls_restrained_S_all 1.148
_refine_ls_R_factor_all 0.0489
_refine_ls_R_factor_gt 0.0329
_refine_ls_shift/su_max 0.001
_refine_ls_shift/su_mean 0.000
_refine_ls_structure_factor_coef Fsqd
_refine_ls_weighting_details 'calc w==1/[\s^2^(Fo^2^)+(0.0132P)^2^+7.6126P] where P==(Fo^2^+2Fc^2^)/3'
_refine_ls_weighting_scheme calc
_refine_ls_wR_factor_gt 0.0684
_refine_ls_wR_factor_ref 0.0740
_reflns_number_gt 3357
_reflns_number_total 4231
_reflns_threshold_expression >2sigma(I)
_cod_data_source_file b010109p.txt
_cod_data_source_block s9762
_cod_depositor_comments
;
The following automatic conversions were performed:
'_symmetry_cell_setting' value 'Monoclinic' changed to 'monoclinic'
according to '/home/saulius/struct/CIF-dictionaries/cif_core.dic'
dictionary named 'cif_core.dic' version 2.4.1 from 2010-06-29.

Automatic conversion script
Id: cif_fix_enum 1527 2010-12-29 10:47:43Z saulius 
;
_cod_original_sg_symbol_H-M P2(1)/m
_cod_database_code 7010520

loop_
_symmetry_equiv_pos_as_xyz
'x, y, z'
'-x, y+1/2, -z'
'-x, -y, -z'
'x, -y-1/2, z'

loop_
_atom_site_label
_atom_site_type_symbol
_atom_site_fract_x
_atom_site_fract_y
_atom_site_fract_z
_atom_site_U_iso_or_equiv
_atom_site_adp_type
_atom_site_occupancy
_atom_site_symmetry_multiplicity
_atom_site_calc_flag
_atom_site_refinement_flags
_atom_site_disorder_assembly
_atom_site_disorder_group
Rh10 Rh 1.08112(5) -0.2500 -0.28045(5) 0.01389(12) Uani 1 2 d S . .
Rh21 Rh 1.33351(4) -0.16681(2) -0.24000(3) 0.01531(9) Uani 1 1 d . . .
Rh31 Rh 1.11879(4) -0.16569(3) -0.46887(3) 0.01736(10) Uani 1 1 d . . .
Rh40 Rh 1.35952(6) -0.2500 -0.43313(5) 0.01717(13) Uani 1 2 d S . .
C11 C 1.1258(5) -0.1228(3) -0.2778(5) 0.0202(10) Uani 1 1 d . . .
O11 O 1.0855(4) -0.0607(2) -0.2553(4) 0.0256(8) Uani 1 1 d . . .
C20 C 1.4981(7) -0.2500 -0.2466(6) 0.0191(15) Uani 1 2 d S . .
O20 O 1.6207(6) -0.2500 -0.1944(5) 0.0281(13) Uani 1 2 d S . .
C30 C 1.1610(8) -0.2500 -0.5899(7) 0.0230(16) Uani 1 2 d S . .
O30 O 1.1282(6) -0.2500 -0.6968(5) 0.0296(13) Uani 1 2 d S . .
C40 C 0.8886(8) -0.2500 -0.3656(7) 0.0232(16) Uani 1 2 d S . .
O40 O 0.7714(6) -0.2500 -0.4189(6) 0.0348(14) Uani 1 2 d S . .
C51 C 1.4372(6) -0.1547(4) -0.0680(5) 0.0254(12) Uani 1 1 d . . .
O51 O 1.5149(5) -0.1465(3) 0.0287(4) 0.0418(12) Uani 1 1 d . . .
C61 C 1.3926(6) -0.0611(4) -0.2702(5) 0.0254(12) Uani 1 1 d . . .
O61 O 1.4227(5) 0.0017(3) -0.2895(5) 0.0432(12) Uani 1 1 d . . .
C71 C 0.9267(6) -0.1482(4) -0.5660(5) 0.0302(13) Uani 1 1 d . . .
O71 O 0.8150(5) -0.1360(3) -0.6280(5) 0.0518(14) Uani 1 1 d . . .
C81 C 1.1696(6) -0.0678(4) -0.5272(5) 0.0276(12) Uani 1 1 d . . .
O81 O 1.1985(5) -0.0110(3) -0.5667(5) 0.0460(12) Uani 1 1 d . . .
C91 C 1.4542(6) -0.1626(4) -0.4763(5) 0.0267(12) Uani 1 1 d . . .
O91 O 1.5107(5) -0.1096(3) -0.4967(5) 0.0448(12) Uani 1 1 d . . .
P P 1.04144(18) -0.2500 -0.09917(16) 0.0139(3) Uani 1 2 d S . .
C21 C 0.9386(5) -0.1641(3) -0.0801(5) 0.0193(10) Uani 1 1 d . . .
C22 C 0.9327(7) -0.1511(4) 0.0335(5) 0.0318(13) Uani 1 1 d . . .
H22A H 0.9919 -0.1825 0.1020 0.038 Uiso 1 1 d R . .
C23 C 0.8420(7) -0.0941(4) 0.0489(6) 0.0375(15) Uani 1 1 d . . .
H23A H 0.8374 -0.0852 0.1267 0.045 Uiso 1 1 d R . .
C24 C 0.7593(6) -0.0507(3) -0.0511(6) 0.0280(13) Uani 1 1 d . . .
C25 C 0.7649(6) -0.0580(3) -0.1633(5) 0.0266(12) Uani 1 1 d . . .
H25A H 0.7070 -0.0249 -0.2303 0.032 Uiso 1 1 d R . .
C26 C 0.8567(5) -0.1160(3) -0.1776(5) 0.0222(11) Uani 1 1 d . . .
H26A H 0.8638 -0.1224 -0.2549 0.027 Uiso 1 1 d R . .
F2 F 0.6654(4) 0.0027(2) -0.0378(4) 0.0398(9) Uani 1 1 d . . .
C31 C 1.1934(7) -0.2500 0.0422(6) 0.0196(15) Uani 1 2 d S . .
C32 C 1.2534(6) -0.1770(4) 0.0968(5) 0.0328(14) Uani 1 1 d . . .
H32A H 1.2102 -0.1261 0.0626 0.039 Uiso 1 1 d R . .
C33 C 1.3729(6) -0.1767(4) 0.2009(6) 0.0370(15) Uani 1 1 d . . .
H33A H 1.4146 -0.1266 0.2399 0.044 Uiso 1 1 d R . .
C34 C 1.4322(8) -0.2500 0.2487(7) 0.032(2) Uani 1 2 d S . .
F3 F 1.5541(5) -0.2500 0.3502(4) 0.0466(16) Uani 1 2 d S . .

loop_
_atom_site_aniso_label
_atom_site_aniso_U_11
_atom_site_aniso_U_22
_atom_site_aniso_U_33
_atom_site_aniso_U_23
_atom_site_aniso_U_13
_atom_site_aniso_U_12
Rh10 0.0131(2) 0.0153(3) 0.0128(3) 0.000 0.0044(2) 0.000
Rh21 0.01520(18) 0.01361(19) 0.01685(19) -0.00103(15) 0.00595(15) -0.00120(14)
Rh31 0.01741(19) 0.0182(2) 0.01567(19) 0.00379(15) 0.00565(15) 0.00208(15)
Rh40 0.0182(3) 0.0179(3) 0.0176(3) 0.000 0.0095(2) 0.000
C11 0.023(2) 0.015(2) 0.024(3) 0.002(2) 0.010(2) -0.004(2)
O11 0.026(2) 0.0160(19) 0.036(2) -0.0037(16) 0.0144(18) 0.0020(16)
C20 0.018(3) 0.029(4) 0.014(3) 0.000 0.010(3) 0.000
O20 0.021(3) 0.031(3) 0.033(3) 0.000 0.011(2) 0.000
C30 0.022(4) 0.025(4) 0.020(4) 0.000 0.006(3) 0.000
O30 0.035(3) 0.038(3) 0.013(3) 0.000 0.006(2) 0.000
C40 0.024(4) 0.033(4) 0.014(3) 0.000 0.010(3) 0.000
O40 0.016(3) 0.056(4) 0.031(3) 0.000 0.007(2) 0.000
C51 0.027(3) 0.026(3) 0.025(3) -0.003(2) 0.012(2) 0.000(2)
O51 0.033(2) 0.061(3) 0.025(2) -0.009(2) 0.005(2) -0.001(2)
C61 0.022(3) 0.024(3) 0.029(3) 0.005(2) 0.008(2) -0.001(2)
O61 0.040(3) 0.023(2) 0.053(3) 0.008(2) 0.004(2) -0.010(2)
C71 0.029(3) 0.030(3) 0.031(3) 0.009(3) 0.011(3) 0.005(2)
O71 0.030(2) 0.060(3) 0.052(3) 0.017(3) 0.000(2) 0.010(2)
C81 0.028(3) 0.030(3) 0.025(3) 0.005(2) 0.010(2) 0.004(2)
O81 0.047(3) 0.037(3) 0.050(3) 0.022(2) 0.014(2) -0.002(2)
C91 0.030(3) 0.032(3) 0.023(3) 0.001(2) 0.016(2) 0.003(3)
O91 0.049(3) 0.036(3) 0.061(3) 0.002(2) 0.033(2) -0.015(2)
P 0.0156(8) 0.0139(8) 0.0130(8) 0.000 0.0065(7) 0.000
C21 0.020(2) 0.016(2) 0.022(2) 0.000(2) 0.008(2) 0.000(2)
C22 0.046(4) 0.029(3) 0.025(3) 0.002(2) 0.018(3) 0.012(3)
C23 0.052(4) 0.033(3) 0.033(3) 0.000(3) 0.023(3) 0.012(3)
C24 0.030(3) 0.016(3) 0.045(4) -0.004(2) 0.023(3) -0.002(2)
C25 0.026(3) 0.021(3) 0.035(3) 0.003(2) 0.013(2) 0.005(2)
C26 0.024(3) 0.021(3) 0.025(3) 0.006(2) 0.012(2) 0.002(2)
F2 0.047(2) 0.0246(18) 0.059(3) -0.0001(18) 0.034(2) 0.0110(16)
C31 0.012(3) 0.032(4) 0.015(3) 0.000 0.005(3) 0.000
C32 0.036(3) 0.032(3) 0.025(3) 0.007(3) 0.006(3) -0.013(3)
C33 0.031(3) 0.045(4) 0.030(3) 0.000(3) 0.007(3) -0.023(3)
C34 0.014(3) 0.066(6) 0.015(4) 0.000 0.006(3) 0.000
F3 0.018(2) 0.094(5) 0.018(2) 0.000 -0.004(2) 0.000

loop_
_atom_type_symbol
_atom_type_description
_atom_type_scat_dispersion_real
_atom_type_scat_dispersion_imag
_atom_type_scat_source
C C 0.0033 0.0016 'International Tables Vol C Tables 4.2.6.8 and 6.1.1.4'
H H 0.0000 0.0000 'International Tables Vol C Tables 4.2.6.8 and 6.1.1.4'
F F 0.0171 0.0103 'International Tables Vol C Tables 4.2.6.8 and 6.1.1.4'
O O 0.0106 0.0060 'International Tables Vol C Tables 4.2.6.8 and 6.1.1.4'
P P 0.1023 0.0942 'International Tables Vol C Tables 4.2.6.8 and 6.1.1.4'
Rh Rh -1.1178 0.9187 'International Tables Vol C Tables 4.2.6.8 and 6.1.1.4'

loop_
_geom_angle_atom_site_label_1
_geom_angle_atom_site_label_2
_geom_angle_atom_site_label_3
_geom_angle
_geom_angle_site_symmetry_1
_geom_angle_site_symmetry_3
_geom_angle_publ_flag
C40 Rh10 C11 101.05(14) . . ?
C40 Rh10 C11 101.05(14) . 4 ?
C11 Rh10 C11 155.3(3) . 4 ?
C40 Rh10 P 87.7(2) . . ?
C11 Rh10 P 95.89(14) . . ?
C11 Rh10 P 95.89(14) 4 . ?
C40 Rh10 Rh31 91.34(19) . 4 ?
C11 Rh10 Rh31 113.30(14) . 4 ?
C11 Rh10 Rh31 55.28(14) 4 4 ?
P Rh10 Rh31 150.385(12) . 4 ?
C40 Rh10 Rh31 91.34(19) . . ?
C11 Rh10 Rh31 55.28(14) . . ?
C11 Rh10 Rh31 113.30(14) 4 . ?
P Rh10 Rh31 150.385(12) . . ?
Rh31 Rh10 Rh31 59.21(2) 4 . ?
C40 Rh10 Rh21 145.67(12) . . ?
C11 Rh10 Rh21 49.08(14) . . ?
C11 Rh10 Rh21 106.39(14) 4 . ?
P Rh10 Rh21 109.23(4) . . ?
Rh31 Rh10 Rh21 87.70(2) 4 . ?
Rh31 Rh10 Rh21 59.060(17) . . ?
C40 Rh10 Rh21 145.67(12) . 4 ?
C11 Rh10 Rh21 106.39(14) . 4 ?
C11 Rh10 Rh21 49.08(14) 4 4 ?
P Rh10 Rh21 109.23(4) . 4 ?
Rh31 Rh10 Rh21 59.060(17) 4 4 ?
Rh31 Rh10 Rh21 87.70(2) . 4 ?
Rh21 Rh10 Rh21 57.32(2) . 4 ?
C61 Rh21 C51 91.1(2) . . ?
C61 Rh21 C11 91.8(2) . . ?
C51 Rh21 C11 106.9(2) . . ?
C61 Rh21 C20 103.6(2) . . ?
C51 Rh21 C20 88.8(2) . . ?
C11 Rh21 C20 157.9(2) . . ?
C61 Rh21 Rh21 154.42(17) . 4 ?
C51 Rh21 Rh21 95.92(18) . 4 ?
C11 Rh21 Rh21 109.46(13) . 4 ?
C20 Rh21 Rh21 52.16(11) . 4 ?
C61 Rh21 Rh31 90.33(17) . . ?
C51 Rh21 Rh31 162.25(16) . . ?
C11 Rh21 Rh31 55.38(14) . . ?
C20 Rh21 Rh31 108.05(18) . . ?
Rh21 Rh21 Rh31 90.378(13) 4 . ?
C61 Rh21 Rh40 98.23(18) . . ?
C51 Rh21 Rh40 137.65(17) . . ?
C11 Rh21 Rh40 113.95(14) . . ?
C20 Rh21 Rh40 48.85(18) . . ?
Rh21 Rh21 Rh40 60.663(11) 4 . ?
Rh31 Rh21 Rh40 59.440(18) . . ?
C61 Rh21 Rh10 138.35(16) . . ?
C51 Rh21 Rh10 109.30(17) . . ?
C11 Rh21 Rh10 48.14(13) . . ?
C20 Rh21 Rh10 112.46(12) . . ?
Rh21 Rh21 Rh10 61.338(11) 4 . ?
Rh31 Rh21 Rh10 59.650(18) . . ?
Rh40 Rh21 Rh10 90.55(2) . . ?
C81 Rh31 C71 91.7(2) . . ?
C81 Rh31 C30 97.7(2) . . ?
C71 Rh31 C30 97.5(3) . . ?
C81 Rh31 C11 101.2(2) . . ?
C71 Rh31 C11 99.8(2) . . ?
C30 Rh31 C11 153.8(2) . . ?
C81 Rh31 Rh40 96.29(17) . . ?
C71 Rh31 Rh40 148.32(19) . . ?
C30 Rh31 Rh40 51.1(2) . . ?
C11 Rh31 Rh40 108.54(13) . . ?
C81 Rh31 Rh31 147.33(18) . 4 ?
C71 Rh31 Rh31 98.63(19) . 4 ?
C30 Rh31 Rh31 50.38(14) . 4 ?
C11 Rh31 Rh31 107.32(12) . 4 ?
Rh40 Rh31 Rh31 59.931(12) . 4 ?
C81 Rh31 Rh21 97.52(17) . . ?
C71 Rh31 Rh21 148.58(19) . . ?
C30 Rh31 Rh21 110.77(19) . . ?
C11 Rh31 Rh21 48.98(13) . . ?
Rh40 Rh31 Rh21 60.335(19) . . ?
Rh31 Rh31 Rh21 89.622(13) 4 . ?
C81 Rh31 Rh10 149.01(18) . . ?
C71 Rh31 Rh10 96.71(18) . . ?
C30 Rh31 Rh10 110.58(14) . . ?
C11 Rh31 Rh10 47.97(12) . . ?
Rh40 Rh31 Rh10 92.04(2) . . ?
Rh31 Rh31 Rh10 60.394(12) 4 . ?
Rh21 Rh31 Rh10 61.290(18) . . ?
C91 Rh40 C91 96.2(3) . 4 ?
C91 Rh40 C20 93.9(2) . . ?
C91 Rh40 C20 93.9(2) 4 . ?
C91 Rh40 C30 100.8(2) . . ?
C91 Rh40 C30 100.8(2) 4 . ?
C20 Rh40 C30 157.8(3) . . ?
C91 Rh40 Rh31 150.15(17) . 4 ?
C91 Rh40 Rh31 96.96(17) 4 4 ?
C20 Rh40 Rh31 111.69(16) . 4 ?
C30 Rh40 Rh31 50.36(16) . 4 ?
C91 Rh40 Rh31 96.96(17) . . ?
C91 Rh40 Rh31 150.15(17) 4 . ?
C20 Rh40 Rh31 111.69(16) . . ?
C30 Rh40 Rh31 50.36(16) . . ?
Rh31 Rh40 Rh31 60.14(2) 4 . ?
C91 Rh40 Rh21 94.87(17) . . ?
C91 Rh40 Rh21 144.54(17) 4 . ?
C20 Rh40 Rh21 51.73(14) . . ?
C30 Rh40 Rh21 109.97(18) . . ?
Rh31 Rh40 Rh21 89.68(2) 4 . ?
Rh31 Rh40 Rh21 60.226(17) . . ?
C91 Rh40 Rh21 144.54(17) . 4 ?
C91 Rh40 Rh21 94.87(17) 4 4 ?
C20 Rh40 Rh21 51.73(14) . 4 ?
C30 Rh40 Rh21 109.97(18) . 4 ?
Rh31 Rh40 Rh21 60.226(17) 4 4 ?
Rh31 Rh40 Rh21 89.68(2) . 4 ?
Rh21 Rh40 Rh21 58.67(2) . 4 ?
O11 C11 Rh10 139.0(4) . . ?
O11 C11 Rh21 131.6(4) . . ?
Rh10 C11 Rh21 82.78(19) . . ?
O11 C11 Rh31 127.0(4) . . ?
Rh10 C11 Rh31 76.76(17) . . ?
Rh21 C11 Rh31 75.63(17) . . ?
O20 C20 Rh40 134.7(6) . . ?
O20 C20 Rh21 132.5(3) . 4 ?
Rh40 C20 Rh21 79.4(2) . 4 ?
O20 C20 Rh21 132.5(3) . . ?
Rh40 C20 Rh21 79.4(2) . . ?
Rh21 C20 Rh21 75.7(2) 4 . ?
O30 C30 Rh31 132.1(3) . . ?
O30 C30 Rh31 132.1(3) . 4 ?
Rh31 C30 Rh31 79.2(3) . 4 ?
O30 C30 Rh40 134.5(6) . . ?
Rh31 C30 Rh40 78.6(2) . . ?
Rh31 C30 Rh40 78.6(2) 4 . ?
O40 C40 Rh10 179.1(7) . . ?
O51 C51 Rh21 169.7(5) . . ?
O61 C61 Rh21 177.6(5) . . ?
O71 C71 Rh31 176.4(6) . . ?
O81 C81 Rh31 177.0(6) . . ?
O91 C91 Rh40 176.8(5) . . ?
C31 P C21 103.2(2) . 4 ?
C31 P C21 103.2(2) . . ?
C21 P C21 99.9(3) 4 . ?
C31 P Rh10 116.7(2) . . ?
C21 P Rh10 115.79(17) 4 . ?
C21 P Rh10 115.79(17) . . ?
C26 C21 C22 118.7(5) . . ?
C26 C21 P 122.0(4) . . ?
C22 C21 P 119.1(4) . . ?
C23 C22 C21 121.4(6) . . ?
C24 C23 C22 117.7(6) . . ?
C23 C24 C25 123.7(5) . . ?
C23 C24 F2 117.9(5) . . ?
C25 C24 F2 118.4(5) . . ?
C24 C25 C26 118.0(5) . . ?
C21 C26 C25 120.5(5) . . ?
C32 C31 C32 118.8(7) . 4 ?
C32 C31 P 120.6(4) . . ?
C32 C31 P 120.6(4) 4 . ?
C33 C32 C31 120.8(6) . . ?
C34 C33 C32 118.5(6) . . ?
C33 C34 C33 122.5(7) . 4 ?
C33 C34 F3 118.7(4) . . ?
C33 C34 F3 118.7(4) 4 . ?

loop_
_geom_bond_atom_site_label_1
_geom_bond_atom_site_label_2
_geom_bond_distance
_geom_bond_site_symmetry_2
_geom_bond_publ_flag
Rh10 C40 1.869(8) . ?
Rh10 C11 2.133(5) . ?
Rh10 C11 2.133(5) 4 ?
Rh10 P 2.3568(18) . ?
Rh10 Rh31 2.7948(7) 4 ?
Rh10 Rh31 2.7948(7) . ?
Rh10 Rh21 2.8405(7) . ?
Rh10 Rh21 2.8405(7) 4 ?
Rh21 C61 1.919(6) . ?
Rh21 C51 1.921(6) . ?
Rh21 C11 2.164(5) . ?
Rh21 C20 2.221(5) . ?
Rh21 Rh21 2.7248(9) 4 ?
Rh21 Rh31 2.7778(7) . ?
Rh21 Rh40 2.7808(7) . ?
Rh31 C81 1.904(6) . ?
Rh31 C71 1.909(6) . ?
Rh31 C30 2.165(6) . ?
Rh31 C11 2.360(5) . ?
Rh31 Rh40 2.7557(7) . ?
Rh31 Rh31 2.7614(9) 4 ?
Rh40 C91 1.923(6) . ?
Rh40 C91 1.923(6) 4 ?
Rh40 C20 2.130(7) . ?
Rh40 C30 2.187(8) . ?
Rh40 Rh31 2.7557(7) 4 ?
Rh40 Rh21 2.7808(7) 4 ?
C11 O11 1.172(6) . ?
C20 O20 1.188(9) . ?
C20 Rh21 2.221(5) 4 ?
C30 O30 1.184(9) . ?
C30 Rh31 2.165(6) 4 ?
C40 O40 1.140(9) . ?
C51 O51 1.131(7) . ?
C61 O61 1.125(7) . ?
C71 O71 1.131(7) . ?
C81 O81 1.136(7) . ?
C91 O91 1.129(7) . ?
P C31 1.811(7) . ?
P C21 1.839(5) 4 ?
P C21 1.839(5) . ?
C21 C26 1.389(7) . ?
C21 C22 1.397(7) . ?
C22 C23 1.394(8) . ?
C23 C24 1.367(9) . ?
C24 C25 1.368(8) . ?
C24 F2 1.370(6) . ?
C25 C26 1.408(7) . ?
C31 C32 1.389(7) . ?
C31 C32 1.389(7) 4 ?
C32 C33 1.376(8) . ?
C33 C34 1.370(8) . ?
C34 C33 1.370(8) 4 ?
C34 F3 1.374(9) . ?
